data_7031739
loop_
_publ_author_name
'Varzatskii, Oleg A.'
'Shul'ga, Sergey V.'
'Belov, Alexander S.'
'Novikov, Valentin V.'
'Dolganov, Alexander V.'
'Vologzhanina, Anna V.'
'Voloshin, Yan Z.'

_publ_section_title
;
 Copper(i)- and copper(0)-promoted homocoupling and
 homocoupling-hydrodehalogenation reactions of dihalogenoclathrochelate
 precursors for C-C conjugated iron(ii) bis-cage complexes.
;
_journal_issue 48
_journal_name_full 'Dalton transactions (Cambridge, England : 2003)'
_journal_page_first 17934
_journal_page_last 17948
_journal_paper_doi 10.1039/c4dt01557f
_journal_volume 43
_journal_year 2014
_chemical_formula_moiety 'C60 H42 B4 F4 Fe2 N12 O12, 3(C6 H6)'
_chemical_formula_sum 'C78 H60 B4 F4 Fe2 N12 O12'
_chemical_formula_weight 1588.32
_chemical_name_systematic
; 
 ? 
;
_space_group_IT_number 15
_symmetry_cell_setting monoclinic
_symmetry_space_group_name_Hall '-C 2yc'
_symmetry_space_group_name_H-M 'C 1 2/c 1'
_atom_sites_solution_hydrogens geom
_atom_sites_solution_primary direct
_atom_sites_solution_secondary difmap
_audit_creation_method SHELXL-97
_cell_angle_alpha 90.00
_cell_angle_beta 100.199(3)
_cell_angle_gamma 90.00
_cell_formula_units_Z 4
_cell_length_a 16.233(3)
_cell_length_b 14.490(2)
_cell_length_c 33.279(6)
_cell_measurement_reflns_used 497
_cell_measurement_temperature 100(2)
_cell_measurement_theta_max 25.19
_cell_measurement_theta_min 2.46
_cell_volume 7704(2)
_computing_cell_refinement 'APEX2 (Bruker, 2005)'
_computing_data_collection 'APEX2 (Bruker, 2005)'
_computing_data_reduction 'APEX2 (Bruker, 2005)'
_computing_molecular_graphics 'SHELXTL ver. 5.1 (Sheldrick, 2008)'
_computing_publication_material 'SHELXTL ver. 5.1 (Sheldrick, 2008)'
_computing_structure_refinement 'SHELXTL ver. 5.1 (Sheldrick, 2008)'
_computing_structure_solution 'SHELXTL ver. 5.1 (Sheldrick, 2008)'
_diffrn_ambient_temperature 100(2)
_diffrn_measured_fraction_theta_full 0.996
_diffrn_measured_fraction_theta_max 0.996
_diffrn_measurement_device_type 'Bruker Apex 2 CCD area detector'
_diffrn_measurement_method 'omega scans'
_diffrn_radiation_monochromator graphite
_diffrn_radiation_source 'fine-focus sealed tube'
_diffrn_radiation_type MoK\a
_diffrn_radiation_wavelength 0.71073
_diffrn_reflns_av_R_equivalents 0.0678
_diffrn_reflns_av_sigmaI/netI 0.0612
_diffrn_reflns_limit_h_max 20
_diffrn_reflns_limit_h_min -20
_diffrn_reflns_limit_k_max 17
_diffrn_reflns_limit_k_min -17
_diffrn_reflns_limit_l_max 40
_diffrn_reflns_limit_l_min -40
_diffrn_reflns_number 35481
_diffrn_reflns_theta_full 26.00
_diffrn_reflns_theta_max 26.00
_diffrn_reflns_theta_min 1.90
_exptl_absorpt_coefficient_mu 0.455
_exptl_absorpt_correction_T_max 0.903
_exptl_absorpt_correction_T_min 0.679
_exptl_absorpt_correction_type multi-scan
_exptl_absorpt_process_details 'SADABS (Sheldrick, 1998)'
_exptl_crystal_colour red
_exptl_crystal_density_diffrn 1.369
_exptl_crystal_density_method 'not measured'
_exptl_crystal_description plate
_exptl_crystal_F_000 3264
_exptl_crystal_size_max 0.24
_exptl_crystal_size_mid 0.19
_exptl_crystal_size_min 0.06
_platon_squeeze_details
;
The unit cell contains 12 benzene molecules which have been treated
as a diffuse contribution to the overall scattering without specific atom
positions by SQUEEZE/PLATON.
;
_refine_diff_density_max 0.897
_refine_diff_density_min -0.740
_refine_diff_density_rms 0.109
_refine_ls_extinction_method none
_refine_ls_goodness_of_fit_ref 1.013
_refine_ls_hydrogen_treatment constr
_refine_ls_matrix_type full
_refine_ls_number_parameters 426
_refine_ls_number_reflns 7560
_refine_ls_number_restraints 0
_refine_ls_restrained_S_all 1.013
_refine_ls_R_factor_all 0.1116
_refine_ls_R_factor_gt 0.0891
_refine_ls_shift/su_max 0.003
_refine_ls_shift/su_mean 0.001
_refine_ls_structure_factor_coef Fsqd
_refine_ls_weighting_details 'calc w=1/[\s^2^(Fo^2^)+(0.0500P)^2^+120.0000P] where P=(Fo^2^+2Fc^2^)/3'
_refine_ls_weighting_scheme calc
_refine_ls_wR_factor_gt 0.2139
_refine_ls_wR_factor_ref 0.2226
_reflns_number_gt 5552
_reflns_number_total 7560
_reflns_threshold_expression I>2\s(I)
_cod_data_source_file c4dt01557f2.cif
_cod_data_source_block sh214
_cod_depositor_comments
;
The following automatic conversions were performed:

'_symmetry_cell_setting' value 'Monoclinic' changed to 'monoclinic'
according to
/usr/data/users/saulius/crontab/automatic-downloads/rss-feeds/RSC/lib/dictionaries/cif_core.dic
dictionary named 'cif_core.dic' version 2.4.2 from 2011-04-26.

Automatic conversion script
Id: cif_fix_values 2281 2013-09-26 08:29:07Z andrius 

 Adding full bibliography for 7031738--7031740.cif.
;
_cod_original_sg_symbol_H-M 'C 2/c'
_cod_database_code 7031739

loop_
_symmetry_equiv_pos_as_xyz
'x, y, z'
'-x, y, -z+1/2'
'x+1/2, y+1/2, z'
'-x+1/2, y+1/2, -z+1/2'
'-x, -y, -z'
'x, -y, z-1/2'
'-x+1/2, -y+1/2, -z'
'x+1/2, -y+1/2, z-1/2'

loop_
_atom_site_label
_atom_site_type_symbol
_atom_site_fract_x
_atom_site_fract_y
_atom_site_fract_z
_atom_site_U_iso_or_equiv
_atom_site_adp_type
_atom_site_occupancy
_atom_site_symmetry_multiplicity
_atom_site_calc_flag
_atom_site_refinement_flags
Fe1 Fe 0.42112(5) 0.06224(5) 0.34008(2) 0.0262(2) Uani 1 1 d .
O1 O 0.3558(2) 0.0527(3) 0.25395(12) 0.0307(9) Uani 1 1 d .
O2 O 0.5931(2) 0.1044(3) 0.37504(12) 0.0346(9) Uani 1 1 d .
O3 O 0.2500(2) 0.0537(3) 0.29765(12) 0.0366(9) Uani 1 1 d .
O4 O 0.4886(3) 0.2006(3) 0.39880(13) 0.0377(10) Uani 1 1 d .
O5 O 0.3322(2) -0.0853(2) 0.29261(11) 0.0270(8) Uani 1 1 d .
O6 O 0.5107(2) 0.0424(3) 0.42313(12) 0.0333(9) Uani 1 1 d .
F1 F 0.2350(2) -0.0322(2) 0.23894(10) 0.0347(8) Uani 1 1 d .
F2 F 0.6092(2) 0.1556(2) 0.44111(10) 0.0417(9) Uani 1 1 d .
N1 N 0.4228(3) 0.0766(3) 0.28329(14) 0.0293(10) Uani 1 1 d .
N2 N 0.5361(3) 0.0856(3) 0.33984(14) 0.0291(10) Uani 1 1 d .
N3 N 0.3060(3) 0.0964(3) 0.32782(15) 0.0326(11) Uani 1 1 d .
N4 N 0.4209(3) 0.1750(3) 0.37015(15) 0.0327(11) Uani 1 1 d .
N5 N 0.3845(3) -0.0615(3) 0.32798(13) 0.0264(10) Uani 1 1 d .
N6 N 0.4560(3) 0.0020(3) 0.39166(13) 0.0260(10) Uani 1 1 d .
B1 B 0.2918(4) -0.0024(5) 0.2709(2) 0.0301(14) Uani 1 1 d .
B2 B 0.5504(4) 0.1268(5) 0.4091(2) 0.0339(15) Uani 1 1 d .
C1 C 0.4934(3) 0.0902(4) 0.27147(16) 0.0288(12) Uani 1 1 d .
C2 C 0.5614(3) 0.1043(4) 0.30606(17) 0.0281(12) Uani 1 1 d .
H2A H 0.6162 0.1243 0.3040 0.034 Uiso 1 1 calc R
C3 C 0.2834(4) 0.1759(4) 0.34108(17) 0.0311(13) Uani 1 1 d .
C4 C 0.3501(4) 0.2174(4) 0.37018(19) 0.0367(14) Uani 1 1 d .
C5 C 0.3944(3) -0.1233(4) 0.35732(16) 0.0260(11) Uani 1 1 d .
C6 C 0.4470(3) -0.0872(4) 0.39429(17) 0.0277(12) Uani 1 1 d .
C7 C 0.2019(4) 0.2205(5) 0.32605(19) 0.0406(16) Uani 1 1 d .
C8 C 0.1269(4) 0.1692(5) 0.31988(19) 0.0468(18) Uani 1 1 d .
H8A H 0.1292 0.1047 0.3249 0.056 Uiso 1 1 calc R
C9 C 0.0492(5) 0.2108(6) 0.3065(2) 0.0523(19) Uani 1 1 d .
H9A H -0.0011 0.1759 0.3026 0.063 Uiso 1 1 calc R
C10 C 0.0483(5) 0.3069(6) 0.29910(18) 0.054(2) Uani 1 1 d .
H10A H -0.0035 0.3376 0.2902 0.064 Uiso 1 1 calc R
C11 C 0.1217(5) 0.3563(6) 0.3046(2) 0.056(2) Uani 1 1 d .
H11A H 0.1200 0.4208 0.2995 0.067 Uiso 1 1 calc R
C12 C 0.1986(5) 0.3133(5) 0.3176(2) 0.0478(18) Uani 1 1 d .
H12A H 0.2488 0.3482 0.3205 0.057 Uiso 1 1 calc R
C13 C 0.3373(4) 0.2954(4) 0.39667(19) 0.0381(15) Uani 1 1 d .
C14 C 0.2673(5) 0.2979(5) 0.41510(19) 0.0451(16) Uani 1 1 d .
H14A H 0.2285 0.2482 0.4117 0.054 Uiso 1 1 calc R
C15 C 0.2547(5) 0.3738(4) 0.4386(2) 0.0517(19) Uani 1 1 d .
H15A H 0.2063 0.3761 0.4510 0.062 Uiso 1 1 calc R
C16 C 0.3110(6) 0.4465(5) 0.4444(3) 0.067(3) Uani 1 1 d .
H16A H 0.3018 0.4981 0.4606 0.081 Uiso 1 1 calc R
C17 C 0.3798(7) 0.4424(5) 0.4262(3) 0.079(3) Uani 1 1 d .
H17A H 0.4182 0.4924 0.4296 0.095 Uiso 1 1 calc R
C18 C 0.3950(5) 0.3689(4) 0.4034(2) 0.0537(19) Uani 1 1 d .
H18A H 0.4446 0.3670 0.3919 0.064 Uiso 1 1 calc R
C19 C 0.3532(3) -0.2140(4) 0.35532(17) 0.0305(12) Uani 1 1 d .
C20 C 0.3228(4) -0.2468(4) 0.3893(2) 0.0390(14) Uani 1 1 d .
H20A H 0.3281 -0.2097 0.4131 0.047 Uiso 1 1 calc R
C21 C 0.2857(4) -0.3310(5) 0.3889(2) 0.0489(17) Uani 1 1 d .
H21A H 0.2630 -0.3515 0.4118 0.059 Uiso 1 1 calc R
C22 C 0.2813(4) -0.3868(5) 0.3545(3) 0.057(2) Uani 1 1 d .
H22A H 0.2578 -0.4468 0.3545 0.068 Uiso 1 1 calc R
C23 C 0.3105(4) -0.3565(4) 0.3202(2) 0.0479(18) Uani 1 1 d .
H23A H 0.3064 -0.3954 0.2970 0.057 Uiso 1 1 calc R
C24 C 0.3460(3) -0.2690(4) 0.31978(19) 0.0354(14) Uani 1 1 d .
H24A H 0.3649 -0.2469 0.2961 0.042 Uiso 1 1 calc R
C25 C 0.4913(3) -0.1466(4) 0.42657(16) 0.0253(11) Uani 1 1 d .
C26 C 0.4985(4) -0.1257(4) 0.46780(17) 0.0332(13) Uani 1 1 d .
H26A H 0.4750 -0.0700 0.4758 0.040 Uiso 1 1 calc R
C27 C 0.5395(4) -0.1848(5) 0.49723(19) 0.0438(16) Uani 1 1 d .
H27A H 0.5440 -0.1694 0.5253 0.053 Uiso 1 1 calc R
C28 C 0.5738(4) -0.2657(5) 0.4863(2) 0.0437(16) Uani 1 1 d .
H28A H 0.6020 -0.3059 0.5068 0.052 Uiso 1 1 calc R
C29 C 0.5674(4) -0.2886(4) 0.44564(18) 0.0382(14) Uani 1 1 d .
H29A H 0.5911 -0.3445 0.4381 0.046 Uiso 1 1 calc R
C30 C 0.5259(3) -0.2295(4) 0.41546(17) 0.0306(12) Uani 1 1 d .
H30A H 0.5211 -0.2454 0.3875 0.037 Uiso 1 1 calc R

loop_
_atom_site_aniso_label
_atom_site_aniso_U_11
_atom_site_aniso_U_22
_atom_site_aniso_U_33
_atom_site_aniso_U_23
_atom_site_aniso_U_13
_atom_site_aniso_U_12
Fe1 0.0249(4) 0.0250(4) 0.0295(4) -0.0061(3) 0.0070(3) 0.0043(3)
O1 0.0229(19) 0.034(2) 0.034(2) 0.0007(17) 0.0007(16) 0.0062(16)
O2 0.033(2) 0.040(2) 0.029(2) -0.0161(18) 0.0020(17) -0.0074(18)
O3 0.032(2) 0.038(2) 0.040(2) -0.0017(19) 0.0077(18) 0.0079(19)
O4 0.045(2) 0.029(2) 0.038(2) -0.0135(18) 0.006(2) 0.0020(19)
O5 0.0241(19) 0.028(2) 0.0257(19) -0.0060(15) -0.0049(15) 0.0011(15)
O6 0.033(2) 0.033(2) 0.033(2) -0.0145(17) 0.0034(17) -0.0058(17)
F1 0.0310(18) 0.0372(19) 0.0353(19) 0.0051(15) 0.0039(14) 0.0029(14)
F2 0.049(2) 0.041(2) 0.0343(19) -0.0148(16) 0.0061(16) -0.0114(17)
N1 0.031(2) 0.019(2) 0.038(3) -0.0072(19) 0.005(2) 0.0045(19)
N2 0.031(2) 0.030(2) 0.026(2) -0.0119(19) 0.003(2) 0.0037(19)
N3 0.028(2) 0.031(3) 0.041(3) 0.001(2) 0.012(2) 0.007(2)
N4 0.042(3) 0.025(2) 0.033(3) -0.003(2) 0.014(2) 0.005(2)
N5 0.019(2) 0.027(2) 0.030(2) -0.011(2) -0.0030(18) 0.0049(19)
N6 0.025(2) 0.027(2) 0.025(2) -0.0084(19) 0.0037(19) 0.0019(18)
B1 0.029(3) 0.035(4) 0.026(3) 0.000(3) 0.002(3) 0.006(3)
B2 0.023(3) 0.043(4) 0.037(4) -0.011(3) 0.005(3) -0.002(3)
C1 0.027(3) 0.031(3) 0.029(3) -0.004(2) 0.006(2) 0.000(2)
C2 0.022(3) 0.033(3) 0.030(3) -0.007(2) 0.006(2) -0.006(2)
C3 0.030(3) 0.032(3) 0.033(3) 0.002(2) 0.011(2) 0.010(2)
C4 0.050(4) 0.025(3) 0.040(3) 0.005(3) 0.022(3) 0.011(3)
C5 0.024(3) 0.031(3) 0.021(3) -0.007(2) 0.000(2) 0.006(2)
C6 0.031(3) 0.024(3) 0.029(3) -0.016(2) 0.008(2) -0.002(2)
C7 0.043(4) 0.046(4) 0.036(3) 0.012(3) 0.018(3) 0.028(3)
C8 0.044(4) 0.065(5) 0.036(3) 0.008(3) 0.017(3) 0.031(3)
C9 0.043(4) 0.074(5) 0.041(4) 0.003(4) 0.009(3) 0.031(4)
C10 0.067(5) 0.074(5) 0.023(3) 0.016(3) 0.018(3) 0.054(4)
C11 0.077(6) 0.058(5) 0.038(4) 0.021(3) 0.028(4) 0.037(4)
C12 0.073(5) 0.037(4) 0.042(4) 0.014(3) 0.036(4) 0.025(3)
C13 0.061(4) 0.022(3) 0.036(3) 0.005(2) 0.022(3) 0.019(3)
C14 0.061(4) 0.047(4) 0.031(3) 0.012(3) 0.020(3) 0.016(3)
C15 0.077(5) 0.029(3) 0.056(4) 0.009(3) 0.028(4) 0.032(3)
C16 0.123(8) 0.024(4) 0.066(5) 0.001(3) 0.046(5) 0.017(4)
C17 0.149(9) 0.026(4) 0.074(6) 0.000(4) 0.055(6) 0.009(5)
C18 0.079(5) 0.024(3) 0.063(5) 0.000(3) 0.026(4) 0.008(3)
C19 0.019(3) 0.033(3) 0.034(3) -0.001(2) -0.009(2) 0.007(2)
C20 0.029(3) 0.040(3) 0.044(4) 0.004(3) -0.004(3) -0.004(3)
C21 0.046(4) 0.044(4) 0.052(4) 0.008(3) -0.004(3) -0.015(3)
C22 0.043(4) 0.036(4) 0.082(6) 0.007(4) -0.018(4) -0.004(3)
C23 0.045(4) 0.030(3) 0.055(4) -0.011(3) -0.027(3) -0.003(3)
C24 0.022(3) 0.035(3) 0.042(3) -0.008(3) -0.013(2) 0.006(2)
C25 0.019(3) 0.031(3) 0.027(3) -0.006(2) 0.005(2) 0.005(2)
C26 0.029(3) 0.043(3) 0.028(3) -0.010(3) 0.006(2) -0.004(3)
C27 0.047(4) 0.059(4) 0.024(3) -0.001(3) 0.004(3) -0.005(3)
C28 0.036(3) 0.058(4) 0.035(3) 0.002(3) -0.001(3) 0.005(3)
C29 0.038(3) 0.040(3) 0.033(3) 0.001(3) -0.004(3) 0.013(3)
C30 0.030(3) 0.038(3) 0.023(3) -0.006(2) 0.000(2) 0.008(2)

loop_
_atom_type_symbol
_atom_type_description
_atom_type_scat_dispersion_real
_atom_type_scat_dispersion_imag
_atom_type_scat_source
C C 0.0033 0.0016 'International Tables Vol C Tables 4.2.6.8 and 6.1.1.4'
H H 0.0000 0.0000 'International Tables Vol C Tables 4.2.6.8 and 6.1.1.4'
B B 0.0013 0.0007 'International Tables Vol C Tables 4.2.6.8 and 6.1.1.4'
N N 0.0061 0.0033 'International Tables Vol C Tables 4.2.6.8 and 6.1.1.4'
O O 0.0106 0.0060 'International Tables Vol C Tables 4.2.6.8 and 6.1.1.4'
F F 0.0171 0.0103 'International Tables Vol C Tables 4.2.6.8 and 6.1.1.4'
Fe Fe 0.3463 0.8444 'International Tables Vol C Tables 4.2.6.8 and 6.1.1.4'

loop_
_geom_angle_atom_site_label_1
_geom_angle_atom_site_label_2
_geom_angle_atom_site_label_3
_geom_angle
_geom_angle_site_symmetry_3
N2 Fe1 N3 151.7(2) .
N2 Fe1 N1 77.9(2) .
N3 Fe1 N1 86.9(2) .
N2 Fe1 N5 115.88(19) .
N3 Fe1 N5 86.65(19) .
N1 Fe1 N5 87.25(19) .
N2 Fe1 N4 86.7(2) .
N3 Fe1 N4 78.3(2) .
N1 Fe1 N4 115.2(2) .
N5 Fe1 N4 151.8(2) .
N2 Fe1 N6 87.1(2) .
N3 Fe1 N6 115.6(2) .
N1 Fe1 N6 151.93(19) .
N5 Fe1 N6 78.07(19) .
N4 Fe1 N6 87.0(2) .
N1 O1 B1 112.5(4) .
N2 O2 B2 111.2(4) .
N3 O3 B1 112.2(4) .
N4 O4 B2 113.4(4) .
N5 O5 B1 111.5(4) .
N6 O6 B2 111.5(4) .
C1 N1 O1 117.1(5) .
C1 N1 Fe1 119.2(4) .
O1 N1 Fe1 122.0(3) .
C2 N2 O2 115.3(5) .
C2 N2 Fe1 120.3(4) .
O2 N2 Fe1 122.8(3) .
C3 N3 O3 116.9(5) .
C3 N3 Fe1 118.6(4) .
O3 N3 Fe1 122.4(3) .
C4 N4 O4 118.0(5) .
C4 N4 Fe1 119.1(4) .
O4 N4 Fe1 121.2(3) .
C5 N5 O5 116.3(4) .
C5 N5 Fe1 119.4(4) .
O5 N5 Fe1 122.8(3) .
C6 N6 O6 115.7(5) .
C6 N6 Fe1 119.4(4) .
O6 N6 Fe1 122.3(3) .
F1 B1 O3 109.5(5) .
F1 B1 O5 107.7(5) .
O3 B1 O5 111.3(5) .
F1 B1 O1 107.4(5) .
O3 B1 O1 111.2(5) .
O5 B1 O1 109.6(5) .
F2 B2 O4 108.4(5) .
F2 B2 O2 108.0(5) .
O4 B2 O2 112.2(5) .
F2 B2 O6 106.7(5) .
O4 B2 O6 110.9(5) .
O2 B2 O6 110.4(5) .
N1 C1 C2 111.6(5) .
N1 C1 C1 125.5(6) 2_655
C2 C1 C1 122.9(6) 2_655
N2 C2 C1 110.2(5) .
N2 C2 H2A 124.9 .
C1 C2 H2A 124.9 .
N3 C3 C4 111.7(5) .
N3 C3 C7 123.9(6) .
C4 C3 C7 124.3(5) .
N4 C4 C3 111.0(5) .
N4 C4 C13 125.5(6) .
C3 C4 C13 123.5(5) .
N5 C5 C6 110.9(5) .
N5 C5 C19 125.5(5) .
C6 C5 C19 123.4(5) .
N6 C6 C25 125.9(5) .
N6 C6 C5 110.7(5) .
C25 C6 C5 122.9(5) .
C12 C7 C8 119.0(6) .
C12 C7 C3 119.9(7) .
C8 C7 C3 121.2(6) .
C9 C8 C7 121.8(7) .
C9 C8 H8A 119.1 .
C7 C8 H8A 119.1 .
C8 C9 C10 117.5(8) .
C8 C9 H9A 121.3 .
C10 C9 H9A 121.3 .
C11 C10 C9 120.5(6) .
C11 C10 H10A 119.8 .
C9 C10 H10A 119.8 .
C10 C11 C12 121.1(7) .
C10 C11 H11A 119.4 .
C12 C11 H11A 119.4 .
C7 C12 C11 120.1(8) .
C7 C12 H12A 119.9 .
C11 C12 H12A 119.9 .
C14 C13 C18 119.0(6) .
C14 C13 C4 120.0(6) .
C18 C13 C4 121.1(6) .
C15 C14 C13 119.0(7) .
C15 C14 H14A 120.5 .
C13 C14 H14A 120.5 .
C14 C15 C16 121.5(7) .
C14 C15 H15A 119.2 .
C16 C15 H15A 119.2 .
C17 C16 C15 118.5(7) .
C17 C16 H16A 120.8 .
C15 C16 H16A 120.8 .
C18 C17 C16 121.9(9) .
C18 C17 H17A 119.1 .
C16 C17 H17A 119.1 .
C17 C18 C13 120.1(8) .
C17 C18 H18A 120.0 .
C13 C18 H18A 120.0 .
C20 C19 C24 119.7(6) .
C20 C19 C5 119.4(5) .
C24 C19 C5 120.8(5) .
C21 C20 C19 121.2(7) .
C21 C20 H20A 119.4 .
C19 C20 H20A 119.4 .
C20 C21 C22 119.1(7) .
C20 C21 H21A 120.5 .
C22 C21 H21A 120.5 .
C23 C22 C21 121.3(7) .
C23 C22 H22A 119.4 .
C21 C22 H22A 119.4 .
C22 C23 C24 120.0(7) .
C22 C23 H23A 120.0 .
C24 C23 H23A 120.0 .
C23 C24 C19 118.5(6) .
C23 C24 H24A 120.7 .
C19 C24 H24A 120.7 .
C26 C25 C30 118.7(5) .
C26 C25 C6 122.8(5) .
C30 C25 C6 118.6(5) .
C27 C26 C25 120.7(6) .
C27 C26 H26A 119.6 .
C25 C26 H26A 119.6 .
C28 C27 C26 120.6(6) .
C28 C27 H27A 119.7 .
C26 C27 H27A 119.7 .
C27 C28 C29 120.0(6) .
C27 C28 H28A 120.0 .
C29 C28 H28A 120.0 .
C28 C29 C30 120.1(6) .
C28 C29 H29A 120.0 .
C30 C29 H29A 120.0 .
C29 C30 C25 119.9(5) .
C29 C30 H30A 120.0 .
C25 C30 H30A 120.0 .

loop_
_geom_bond_atom_site_label_1
_geom_bond_atom_site_label_2
_geom_bond_distance
_geom_bond_site_symmetry_2
Fe1 N2 1.899(5) .
Fe1 N3 1.906(5) .
Fe1 N1 1.906(5) .
Fe1 N5 1.909(5) .
Fe1 N4 1.916(5) .
Fe1 N6 1.920(5) .
O1 N1 1.371(6) .
O1 B1 1.498(8) .
O2 N2 1.385(6) .
O2 B2 1.468(8) .
O3 N3 1.376(6) .
O3 B1 1.459(7) .
O4 N4 1.373(6) .
O4 B2 1.465(8) .
O5 N5 1.368(5) .
O5 B1 1.494(7) .
O6 N6 1.378(6) .
O6 B2 1.495(8) .
F1 B1 1.349(7) .
F2 B2 1.363(7) .
N1 C1 1.291(7) .
N2 C2 1.292(7) .
N3 C3 1.309(7) .
N4 C4 1.303(7) .
N5 C5 1.314(7) .
N6 C6 1.305(7) .
C1 C2 1.461(8) .
C1 C1 1.482(11) 2_655
C2 H2A 0.9500 .
C3 C4 1.450(9) .
C3 C7 1.477(8) .
C4 C13 1.470(8) .
C5 C6 1.465(7) .
C5 C19 1.470(8) .
C6 C25 1.463(8) .
C7 C12 1.373(9) .
C7 C8 1.410(10) .
C8 C9 1.397(9) .
C8 H8A 0.9500 .
C9 C10 1.414(11) .
C9 H9A 0.9500 .
C10 C11 1.374(12) .
C10 H10A 0.9500 .
C11 C12 1.394(10) .
C11 H11A 0.9500 .
C12 H12A 0.9500 .
C13 C14 1.384(9) .
C13 C18 1.410(10) .
C14 C15 1.385(9) .
C14 H14A 0.9500 .
C15 C16 1.386(12) .
C15 H15A 0.9500 .
C16 C17 1.363(12) .
C16 H16A 0.9500 .
C17 C18 1.354(10) .
C17 H17A 0.9500 .
C18 H18A 0.9500 .
C19 C20 1.395(9) .
C19 C24 1.414(8) .
C20 C21 1.360(9) .
C20 H20A 0.9500 .
C21 C22 1.394(11) .
C21 H21A 0.9500 .
C22 C23 1.380(11) .
C22 H22A 0.9500 .
C23 C24 1.394(9) .
C23 H23A 0.9500 .
C24 H24A 0.9500 .
C25 C26 1.390(7) .
C25 C30 1.402(7) .
C26 C27 1.380(9) .
C26 H26A 0.9500 .
C27 C28 1.376(10) .
C27 H27A 0.9500 .
C28 C29 1.378(9) .
C28 H28A 0.9500 .
C29 C30 1.399(8) .
C29 H29A 0.9500 .
C30 H30A 0.9500 .

loop_
_geom_torsion_atom_site_label_1
_geom_torsion_atom_site_label_2
_geom_torsion_atom_site_label_3
_geom_torsion_atom_site_label_4
_geom_torsion
_geom_torsion_site_symmetry_1
_geom_torsion_site_symmetry_4
B1 O1 N1 C1 153.3(5) . .
B1 O1 N1 Fe1 -12.0(5) . .
N2 Fe1 N1 C1 2.6(4) . .
N3 Fe1 N1 C1 158.6(4) . .
N5 Fe1 N1 C1 -114.6(4) . .
N4 Fe1 N1 C1 83.1(4) . .
N6 Fe1 N1 C1 -56.6(6) . .
N2 Fe1 N1 O1 167.6(4) . .
N3 Fe1 N1 O1 -36.4(4) . .
N5 Fe1 N1 O1 50.4(4) . .
N4 Fe1 N1 O1 -111.9(4) . .
N6 Fe1 N1 O1 108.4(5) . .
B2 O2 N2 C2 151.2(5) . .
B2 O2 N2 Fe1 -14.4(6) . .
N3 Fe1 N2 C2 -55.0(6) . .
N1 Fe1 N2 C2 3.8(4) . .
N5 Fe1 N2 C2 84.7(5) . .
N4 Fe1 N2 C2 -112.8(5) . .
N6 Fe1 N2 C2 160.0(4) . .
N3 Fe1 N2 O2 109.9(5) . .
N1 Fe1 N2 O2 168.7(4) . .
N5 Fe1 N2 O2 -110.4(4) . .
N4 Fe1 N2 O2 52.1(4) . .
N6 Fe1 N2 O2 -35.1(4) . .
B1 O3 N3 C3 149.8(5) . .
B1 O3 N3 Fe1 -13.6(6) . .
N2 Fe1 N3 C3 -54.4(7) . .
N1 Fe1 N3 C3 -111.3(5) . .
N5 Fe1 N3 C3 161.3(5) . .
N4 Fe1 N3 C3 5.3(4) . .
N6 Fe1 N3 C3 86.2(5) . .
N2 Fe1 N3 O3 108.8(5) . .
N1 Fe1 N3 O3 51.8(4) . .
N5 Fe1 N3 O3 -35.6(4) . .
N4 Fe1 N3 O3 168.4(4) . .
N6 Fe1 N3 O3 -110.7(4) . .
B2 O4 N4 C4 153.5(5) . .
B2 O4 N4 Fe1 -11.5(6) . .
N2 Fe1 N4 C4 158.4(5) . .
N3 Fe1 N4 C4 2.6(4) . .
N1 Fe1 N4 C4 83.4(5) . .
N5 Fe1 N4 C4 -56.7(7) . .
N6 Fe1 N4 C4 -114.3(5) . .
N2 Fe1 N4 O4 -36.9(4) . .
N3 Fe1 N4 O4 167.3(4) . .
N1 Fe1 N4 O4 -111.8(4) . .
N5 Fe1 N4 O4 108.1(5) . .
N6 Fe1 N4 O4 50.4(4) . .
B1 O5 N5 C5 151.4(5) . .
B1 O5 N5 Fe1 -14.4(5) . .
N2 Fe1 N5 C5 84.1(4) . .
N3 Fe1 N5 C5 -113.9(4) . .
N1 Fe1 N5 C5 159.1(4) . .
N4 Fe1 N5 C5 -56.4(6) . .
N6 Fe1 N5 C5 3.2(4) . .
N2 Fe1 N5 O5 -110.6(4) . .
N3 Fe1 N5 O5 51.5(4) . .
N1 Fe1 N5 O5 -35.5(4) . .
N4 Fe1 N5 O5 109.0(5) . .
N6 Fe1 N5 O5 168.6(4) . .
B2 O6 N6 C6 150.8(5) . .
B2 O6 N6 Fe1 -11.2(5) . .
N2 Fe1 N6 C6 -111.8(4) . .
N3 Fe1 N6 C6 85.8(4) . .
N1 Fe1 N6 C6 -54.5(6) . .
N5 Fe1 N6 C6 5.4(4) . .
N4 Fe1 N6 C6 161.3(4) . .
N2 Fe1 N6 O6 49.5(4) . .
N3 Fe1 N6 O6 -112.9(4) . .
N1 Fe1 N6 O6 106.8(5) . .
N5 Fe1 N6 O6 166.7(4) . .
N4 Fe1 N6 O6 -37.3(4) . .
N3 O3 B1 F1 -171.8(4) . .
N3 O3 B1 O5 69.2(6) . .
N3 O3 B1 O1 -53.4(6) . .
N5 O5 B1 F1 -173.5(4) . .
N5 O5 B1 O3 -53.5(6) . .
N5 O5 B1 O1 70.0(5) . .
N1 O1 B1 F1 -172.0(4) . .
N1 O1 B1 O3 68.3(6) . .
N1 O1 B1 O5 -55.3(6) . .
N4 O4 B2 F2 -172.6(4) . .
N4 O4 B2 O2 68.1(6) . .
N4 O4 B2 O6 -55.8(6) . .
N2 O2 B2 F2 -172.6(5) . .
N2 O2 B2 O4 -53.1(6) . .
N2 O2 B2 O6 71.1(6) . .
N6 O6 B2 F2 -173.8(4) . .
N6 O6 B2 O4 68.3(6) . .
N6 O6 B2 O2 -56.6(6) . .
O1 N1 C1 C2 -173.2(4) . .
Fe1 N1 C1 C2 -7.5(6) . .
O1 N1 C1 C1 5.7(6) . 2_655
Fe1 N1 C1 C1 171.37(17) . 2_655
O2 N2 C2 C1 -174.4(4) . .
Fe1 N2 C2 C1 -8.5(6) . .
N1 C1 C2 N2 9.8(7) . .
C1 C1 C2 N2 -169.1(3) 2_655 .
O3 N3 C3 C4 -175.2(5) . .
Fe1 N3 C3 C4 -11.1(6) . .
O3 N3 C3 C7 1.0(8) . .
Fe1 N3 C3 C7 165.0(5) . .
O4 N4 C4 C3 -174.0(5) . .
Fe1 N4 C4 C3 -8.8(7) . .
O4 N4 C4 C13 4.3(8) . .
Fe1 N4 C4 C13 169.6(4) . .
N3 C3 C4 N4 12.3(7) . .
C7 C3 C4 N4 -163.8(5) . .
N3 C3 C4 C13 -166.1(5) . .
C7 C3 C4 C13 17.8(9) . .
O5 N5 C5 C6 -176.2(4) . .
Fe1 N5 C5 C6 -9.9(6) . .
O5 N5 C5 C19 -1.1(7) . .
Fe1 N5 C5 C19 165.2(4) . .
O6 N6 C6 C25 -1.9(8) . .
Fe1 N6 C6 C25 160.6(4) . .
O6 N6 C6 C5 -174.2(4) . .
Fe1 N6 C6 C5 -11.7(6) . .
N5 C5 C6 N6 13.3(6) . .
C19 C5 C6 N6 -162.0(5) . .
N5 C5 C6 C25 -159.3(5) . .
C19 C5 C6 C25 25.5(8) . .
N3 C3 C7 C12 -136.0(6) . .
C4 C3 C7 C12 39.6(9) . .
N3 C3 C7 C8 43.5(9) . .
C4 C3 C7 C8 -140.8(6) . .
C12 C7 C8 C9 -1.9(9) . .
C3 C7 C8 C9 178.6(6) . .
C7 C8 C9 C10 0.3(9) . .
C8 C9 C10 C11 0.6(10) . .
C9 C10 C11 C12 0.0(10) . .
C8 C7 C12 C11 2.5(9) . .
C3 C7 C12 C11 -177.9(6) . .
C10 C11 C12 C7 -1.6(10) . .
N4 C4 C13 C14 -137.0(7) . .
C3 C4 C13 C14 41.2(9) . .
N4 C4 C13 C18 43.7(9) . .
C3 C4 C13 C18 -138.1(7) . .
C18 C13 C14 C15 2.0(10) . .
C4 C13 C14 C15 -177.3(6) . .
C13 C14 C15 C16 -0.8(10) . .
C14 C15 C16 C17 0.3(12) . .
C15 C16 C17 C18 -1.1(14) . .
C16 C17 C18 C13 2.4(13) . .
C14 C13 C18 C17 -2.8(11) . .
C4 C13 C18 C17 176.5(7) . .
N5 C5 C19 C20 -138.9(6) . .
C6 C5 C19 C20 35.6(8) . .
N5 C5 C19 C24 42.6(8) . .
C6 C5 C19 C24 -142.9(5) . .
C24 C19 C20 C21 -0.3(9) . .
C5 C19 C20 C21 -178.8(6) . .
C19 C20 C21 C22 2.7(10) . .
C20 C21 C22 C23 -2.9(11) . .
C21 C22 C23 C24 0.7(10) . .
C22 C23 C24 C19 1.7(9) . .
C20 C19 C24 C23 -1.9(8) . .
C5 C19 C24 C23 176.6(5) . .
N6 C6 C25 C26 47.7(8) . .
C5 C6 C25 C26 -140.9(6) . .
N6 C6 C25 C30 -134.1(6) . .
C5 C6 C25 C30 37.3(8) . .
C30 C25 C26 C27 0.5(9) . .
C6 C25 C26 C27 178.7(6) . .
C25 C26 C27 C28 -0.1(10) . .
C26 C27 C28 C29 -0.2(10) . .
C27 C28 C29 C30 0.0(10) . .
C28 C29 C30 C25 0.4(9) . .
C26 C25 C30 C29 -0.6(8) . .
C6 C25 C30 C29 -179.0(5) . .

loop_
_platon_squeeze_void_nr
_platon_squeeze_void_average_x
_platon_squeeze_void_average_y
_platon_squeeze_void_average_z
_platon_squeeze_void_volume
_platon_squeeze_void_count_electrons
_platon_squeeze_void_content
1 -0.007 -0.001 -0.006 2618 804 'C6 H6'
